data_4100009
loop_
_publ_author_name
'Cook, K. S.'
'Incarvito, C. D.'
'Hartwig, J.F.'
'Fan, Y.'
'Webster, C. E.'
'Hall, M. B.'

_publ_section_title
;
Rhodium-Boryl Complexes Involved in the Catalytic,
Terminal Functionalization of Alkanes
;
_journal_name_full 'Journal of the American Chemical Society'
_journal_paper_doi 10.1021/ja045090c
_journal_year 2005
_chemical_formula_sum 'C28 H52 B3 O6 Rh'
_chemical_formula_weight 620.04
_space_group_IT_number 2
_symmetry_cell_setting triclinic
_symmetry_space_group_name_Hall '-P 1'
_symmetry_space_group_name_H-M 'P -1'
_cell_angle_alpha 73.30(3)
_cell_angle_beta 89.38(3)
_cell_angle_gamma 78.95(3)
_cell_formula_units_Z 4
_cell_length_a 13.798(3)
_cell_length_b 14.718(3)
_cell_length_c 17.139(3)
_cell_measurement_temperature 113(2)
_cell_volume 3268.1(11)
_cod_depositor_comments
;
The following automatic conversions were performed:
'_symmetry_cell_setting' value 'Triclinic' changed to 'triclinic'
according to '/home/saulius/struct/CIF-dictionaries/cif_core.dic'
dictionary named 'cif_core.dic' version 2.4.1 from 2010-06-29.

Automatic conversion script
Id: cif_fix_enum 1527 2010-12-29 10:47:43Z saulius 
;
_cod_database_code 4100009

loop_
_symmetry_equiv_pos_as_xyz
'x, y, z'
'-x, -y, -z'

loop_
_atom_site_label
_atom_site_type_symbol
_atom_site_fract_x
_atom_site_fract_y
_atom_site_fract_z
_atom_site_U_iso_or_equiv
_atom_site_adp_type
_atom_site_occupancy
_atom_site_symmetry_multiplicity
_atom_site_calc_flag
_atom_site_refinement_flags
_atom_site_disorder_assembly
_atom_site_disorder_group
Rh1 Rh 0.186979(14) 0.210289(14) 0.394411(12) 0.02226(7) Uani 1 1 d . . .
H1 H 0.1802(19) 0.315(2) 0.3678(16) 0.035(8) Uiso 1 1 d . . .
O1 O 0.37724(13) 0.27659(13) 0.38584(11) 0.0300(4) Uani 1 1 d . . .
O2 O 0.28610(13) 0.33744(13) 0.47766(11) 0.0274(4) Uani 1 1 d . . .
O3 O 0.28188(13) 0.11266(13) 0.56313(11) 0.0304(4) Uani 1 1 d . . .
O4 O 0.12684(14) 0.19116(15) 0.57334(11) 0.0372(5) Uani 1 1 d . . .
O5 O 0.03272(12) 0.36878(13) 0.44124(11) 0.0295(4) Uani 1 1 d . . .
O6 O -0.03187(13) 0.26181(14) 0.39599(14) 0.0424(5) Uani 1 1 d . . .
B1 B 0.2879(2) 0.2827(2) 0.42393(18) 0.0257(6) Uani 1 1 d . . .
B2 B 0.1979(2) 0.1721(2) 0.52055(19) 0.0265(6) Uani 1 1 d . . .
B3 B 0.0533(2) 0.2870(2) 0.41594(19) 0.0264(6) Uani 1 1 d . . .
C1 C 0.2190(2) 0.05262(19) 0.39650(17) 0.0297(6) Uani 1 1 d . . .
C2 C 0.1279(2) 0.09841(19) 0.35141(18) 0.0305(6) Uani 1 1 d . . .
C3 C 0.1485(2) 0.1704(2) 0.28188(17) 0.0298(6) Uani 1 1 d . . .
C4 C 0.2522(2) 0.16942(19) 0.28395(17) 0.0289(6) Uani 1 1 d . . .
C5 C 0.2957(2) 0.09623(19) 0.35440(17) 0.0296(6) Uani 1 1 d . . .
C6 C 0.2343(3) -0.0377(2) 0.46759(19) 0.0433(8) Uani 1 1 d . . .
H6A H 0.2473 -0.0946 0.4474 0.065 Uiso 1 1 calc R . .
H6B H 0.1749 -0.0385 0.4994 0.065 Uiso 1 1 calc R . .
H6C H 0.2908 -0.0389 0.5023 0.065 Uiso 1 1 calc R . .
C7 C 0.0308(2) 0.0652(2) 0.3698(2) 0.0456(8) Uani 1 1 d . . .
H7A H 0.0260 0.0159 0.3427 0.068 Uiso 1 1 calc R . .
H7B H -0.0240 0.1205 0.3498 0.068 Uiso 1 1 calc R . .
H7C H 0.0273 0.0378 0.4288 0.068 Uiso 1 1 calc R . .
C8 C 0.0752(2) 0.2311(2) 0.21331(19) 0.0433(8) Uani 1 1 d . . .
H8A H 0.0733 0.1968 0.1723 0.065 Uiso 1 1 calc R . .
H8B H 0.0952 0.2930 0.1882 0.065 Uiso 1 1 calc R . .
H8C H 0.0094 0.2429 0.2349 0.065 Uiso 1 1 calc R . .
C9 C 0.3073(2) 0.2285(2) 0.21893(19) 0.0411(7) Uani 1 1 d . . .
H9A H 0.3268 0.1941 0.1783 0.062 Uiso 1 1 calc R . .
H9B H 0.3664 0.2389 0.2436 0.062 Uiso 1 1 calc R . .
H9C H 0.2646 0.2912 0.1924 0.062 Uiso 1 1 calc R . .
C10 C 0.4047(2) 0.0638(2) 0.3789(2) 0.0460(8) Uani 1 1 d . . .
H10A H 0.4340 0.0136 0.3537 0.069 Uiso 1 1 calc R . .
H10B H 0.4131 0.0377 0.4383 0.069 Uiso 1 1 calc R . .
H10C H 0.4377 0.1191 0.3604 0.069 Uiso 1 1 calc R . .
C11 C 0.44588(19) 0.3118(2) 0.42866(17) 0.0298(6) Uani 1 1 d . . .
C12 C 0.37425(19) 0.3804(2) 0.46678(17) 0.0303(6) Uani 1 1 d . . .
C13 C 0.5051(2) 0.2236(2) 0.4913(2) 0.0420(8) Uani 1 1 d . . .
H13A H 0.5486 0.1835 0.4632 0.063 Uiso 1 1 calc R . .
H13B H 0.4598 0.1857 0.5239 0.063 Uiso 1 1 calc R . .
H13C H 0.5451 0.2447 0.5271 0.063 Uiso 1 1 calc R . .
C14 C 0.5129(2) 0.3608(2) 0.3659(2) 0.0441(8) Uani 1 1 d . . .
H14A H 0.5554 0.3122 0.3454 0.066 Uiso 1 1 calc R . .
H14B H 0.5539 0.3927 0.3915 0.066 Uiso 1 1 calc R . .
H14C H 0.4723 0.4090 0.3206 0.066 Uiso 1 1 calc R . .
C15 C 0.3436(2) 0.4817(2) 0.4096(2) 0.0414(8) Uani 1 1 d . . .
H15A H 0.2985 0.5215 0.4369 0.062 Uiso 1 1 calc R . .
H15B H 0.3101 0.4791 0.3604 0.062 Uiso 1 1 calc R . .
H15C H 0.4023 0.5100 0.3946 0.062 Uiso 1 1 calc R . .
C16 C 0.4097(2) 0.3832(2) 0.54964(19) 0.0402(7) Uani 1 1 d . . .
H16A H 0.3607 0.4282 0.5693 0.060 Uiso 1 1 calc R . .
H16B H 0.4729 0.4050 0.5446 0.060 Uiso 1 1 calc R . .
H16C H 0.4184 0.3184 0.5884 0.060 Uiso 1 1 calc R . .
C17 C 0.2609(2) 0.0820(2) 0.64903(16) 0.0324(6) Uani 1 1 d . . .
C18 C 0.1716(2) 0.1604(2) 0.65556(17) 0.0325(6) Uani 1 1 d . . .
C19 C 0.3528(2) 0.0784(3) 0.6991(2) 0.0540(9) Uani 1 1 d . . .
H19A H 0.4059 0.0269 0.6923 0.081 Uiso 1 1 calc R . .
H19B H 0.3376 0.0653 0.7568 0.081 Uiso 1 1 calc R . .
H19C H 0.3740 0.1407 0.6805 0.081 Uiso 1 1 calc R . .
C20 C 0.2377(3) -0.0183(2) 0.6681(2) 0.0505(9) Uani 1 1 d . . .
H20A H 0.1787 -0.0159 0.6356 0.076 Uiso 1 1 calc R . .
H20B H 0.2255 -0.0416 0.7262 0.076 Uiso 1 1 calc R . .
H20C H 0.2937 -0.0623 0.6547 0.076 Uiso 1 1 calc R . .
C21 C 0.1988(3) 0.2490(2) 0.6713(2) 0.0522(9) Uani 1 1 d . . .
H21A H 0.1384 0.2949 0.6747 0.078 Uiso 1 1 calc R . .
H21B H 0.2375 0.2797 0.6266 0.078 Uiso 1 1 calc R . .
H21C H 0.2381 0.2295 0.7228 0.078 Uiso 1 1 calc R . .
C22 C 0.0963(2) 0.1237(2) 0.71570(18) 0.0444(8) Uani 1 1 d . . .
H22A H 0.0428 0.1778 0.7166 0.067 Uiso 1 1 calc R . .
H22B H 0.1284 0.0946 0.7703 0.067 Uiso 1 1 calc R . .
H22C H 0.0690 0.0750 0.6990 0.067 Uiso 1 1 calc R . .
C23 C -0.0732(2) 0.3883(2) 0.45416(18) 0.0332(6) Uani 1 1 d . . .
C24 C -0.1138(2) 0.3412(2) 0.3951(2) 0.0443(8) Uani 1 1 d . . .
C25 C -0.1103(2) 0.4963(2) 0.4344(2) 0.0410(7) Uani 1 1 d . . .
H25A H -0.0813 0.5207 0.4743 0.061 Uiso 1 1 calc R . .
H25B H -0.1825 0.5099 0.4363 0.061 Uiso 1 1 calc R . .
H25C H -0.0911 0.5282 0.3796 0.061 Uiso 1 1 calc R . .
C26 C -0.0878(2) 0.3377(3) 0.5436(2) 0.0557(10) Uani 1 1 d . . .
H26A H -0.0607 0.3701 0.5784 0.084 Uiso 1 1 calc R . .
H26B H -0.0535 0.2699 0.5574 0.084 Uiso 1 1 calc R . .
H26C H -0.1585 0.3406 0.5522 0.084 Uiso 1 1 calc R . .
C27 C -0.2050(2) 0.2996(3) 0.4204(3) 0.0768(15) Uani 1 1 d . . .
H27A H -0.2247 0.2721 0.3787 0.115 Uiso 1 1 calc R . .
H27B H -0.2589 0.3509 0.4263 0.115 Uiso 1 1 calc R . .
H27C H -0.1907 0.2488 0.4726 0.115 Uiso 1 1 calc R . .
C28 C -0.1284(3) 0.4072(3) 0.3072(2) 0.0633(11) Uani 1 1 d . . .
H28A H -0.1545 0.3740 0.2724 0.095 Uiso 1 1 calc R . .
H28B H -0.0649 0.4227 0.2875 0.095 Uiso 1 1 calc R . .
H28C H -0.1753 0.4670 0.3053 0.095 Uiso 1 1 calc R . .
Rh1' Rh 0.690375(15) 0.222585(14) 0.999981(12) 0.02528(7) Uani 1 1 d . . .
H1' H 0.687(2) 0.326(2) 0.9707(17) 0.039(8) Uiso 1 1 d . . .
O1' O 0.47052(14) 0.25693(15) 0.96953(13) 0.0440(5) Uani 1 1 d . A .
O2' O 0.53053(14) 0.38505(14) 0.89093(13) 0.0384(5) Uani 1 1 d . . .
O3' O 0.62189(14) 0.20744(14) 0.83306(11) 0.0343(5) Uani 1 1 d . . .
O4' O 0.77994(13) 0.13029(14) 0.87275(11) 0.0322(4) Uani 1 1 d . . .
O5' O 0.78017(13) 0.35152(13) 0.84776(11) 0.0301(4) Uani 1 1 d . . .
O6' O 0.87083(14) 0.30979(14) 0.96786(11) 0.0340(5) Uani 1 1 d . . .
B1' B 0.5540(2) 0.2944(2) 0.9454(2) 0.0312(7) Uani 1 1 d . A .
B2' B 0.6965(2) 0.1874(2) 0.89153(18) 0.0268(7) Uani 1 1 d . . .
B3' B 0.7850(2) 0.3039(2) 0.92986(19) 0.0286(7) Uani 1 1 d . . .
C1' C 0.7365(2) 0.0645(2) 1.07383(16) 0.0355(7) Uani 1 1 d . . .
C2' C 0.8045(2) 0.1155(2) 1.09639(16) 0.0318(6) Uani 1 1 d . . .
C3' C 0.7499(2) 0.1851(2) 1.13077(16) 0.0303(6) Uani 1 1 d . . .
C4' C 0.6480(2) 0.1764(2) 1.13116(16) 0.0324(6) Uani 1 1 d . . .
C5' C 0.6400(2) 0.1018(2) 1.09562(17) 0.0363(7) Uani 1 1 d . . .
C6' C 0.7646(3) -0.0245(2) 1.0453(2) 0.0566(10) Uani 1 1 d . . .
H6'A H 0.7807 -0.0819 1.0927 0.085 Uiso 1 1 calc R . .
H6'B H 0.8223 -0.0192 1.0117 0.085 Uiso 1 1 calc R . .
H6'C H 0.7091 -0.0303 1.0131 0.085 Uiso 1 1 calc R . .
C7' C 0.9151(2) 0.0945(2) 1.0907(2) 0.0492(9) Uani 1 1 d . . .
H7'A H 0.9450 0.0455 1.1406 0.074 Uiso 1 1 calc R . .
H7'B H 0.9404 0.1539 1.0841 0.074 Uiso 1 1 calc R . .
H7'C H 0.9319 0.0703 1.0436 0.074 Uiso 1 1 calc R . .
C8' C 0.7939(2) 0.2504(2) 1.16731(18) 0.0413(7) Uani 1 1 d . . .
H8'A H 0.8140 0.2168 1.2246 0.062 Uiso 1 1 calc R . .
H8'B H 0.7447 0.3092 1.1638 0.062 Uiso 1 1 calc R . .
H8'C H 0.8518 0.2678 1.1373 0.062 Uiso 1 1 calc R . .
C9' C 0.5662(2) 0.2288(3) 1.17010(19) 0.0482(9) Uani 1 1 d . . .
H9'A H 0.5643 0.1925 1.2276 0.072 Uiso 1 1 calc R . .
H9'B H 0.5029 0.2345 1.1420 0.072 Uiso 1 1 calc R . .
H9'C H 0.5781 0.2935 1.1661 0.072 Uiso 1 1 calc R . .
C10' C 0.5488(3) 0.0610(3) 1.0899(2) 0.0582(10) Uani 1 1 d . . .
H10D H 0.5450 0.0091 1.1399 0.087 Uiso 1 1 calc R . .
H10E H 0.5523 0.0352 1.0430 0.087 Uiso 1 1 calc R . .
H10F H 0.4899 0.1124 1.0830 0.087 Uiso 1 1 calc R . .
C11' C 0.3852(2) 0.3273(2) 0.9279(2) 0.0447(8) Uani 1 1 d . . .
C12' C 0.4251(5) 0.4031(5) 0.8563(4) 0.0303(14) Uani 0.50 1 d P A 1
C13' C 0.3460(6) 0.3817(6) 0.9961(4) 0.059(2) Uani 0.50 1 d P A 1
H13D H 0.4026 0.3938 1.0229 0.089 Uiso 0.50 1 calc PR A 1
H13E H 0.3101 0.3407 1.0367 0.089 Uiso 0.50 1 calc PR A 1
H13F H 0.3018 0.4434 0.9695 0.089 Uiso 0.50 1 calc PR A 1
C14' C 0.3027(5) 0.2865(6) 0.9039(6) 0.069(3) Uani 0.50 1 d P A 1
H14D H 0.2481 0.2928 0.9403 0.103 Uiso 0.50 1 calc PR A 1
H14E H 0.3264 0.2180 0.9080 0.103 Uiso 0.50 1 calc PR A 1
H14F H 0.2795 0.3221 0.8475 0.103 Uiso 0.50 1 calc PR A 1
C15' C 0.4223(5) 0.3792(5) 0.7778(4) 0.0449(16) Uani 0.50 1 d P A 1
H15D H 0.4508 0.3104 0.7867 0.067 Uiso 0.50 1 calc PR A 1
H15E H 0.4607 0.4185 0.7382 0.067 Uiso 0.50 1 calc PR A 1
H15F H 0.3537 0.3927 0.7568 0.067 Uiso 0.50 1 calc PR A 1
C16' C 0.3822(7) 0.5118(6) 0.8441(6) 0.045(2) Uani 0.50 1 d P A 1
H16D H 0.4127 0.5508 0.7978 0.068 Uiso 0.50 1 calc PR A 1
H16E H 0.3962 0.5287 0.8935 0.068 Uiso 0.50 1 calc PR A 1
H16F H 0.3105 0.5245 0.8332 0.068 Uiso 0.50 1 calc PR A 1
C12A C 0.4255(5) 0.4157(5) 0.8980(4) 0.0373(16) Uani 0.50 1 d P A 2
C13A C 0.3017(5) 0.3202(8) 0.9781(5) 0.074(3) Uani 0.50 1 d P A 2
H13G H 0.3089 0.3491 1.0221 0.110 Uiso 0.50 1 calc PR A 2
H13H H 0.2979 0.2520 1.0016 0.110 Uiso 0.50 1 calc PR A 2
H13I H 0.2412 0.3548 0.9450 0.110 Uiso 0.50 1 calc PR A 2
C14A C 0.3734(6) 0.2771(6) 0.8544(5) 0.065(2) Uani 0.50 1 d P A 2
H14G H 0.4388 0.2563 0.8353 0.097 Uiso 0.50 1 calc PR A 2
H14H H 0.3322 0.3245 0.8090 0.097 Uiso 0.50 1 calc PR A 2
H14I H 0.3421 0.2210 0.8755 0.097 Uiso 0.50 1 calc PR A 2
C15A C 0.4061(6) 0.4739(6) 0.9600(5) 0.063(2) Uani 0.50 1 d P A 2
H15G H 0.4325 0.5333 0.9405 0.095 Uiso 0.50 1 calc PR A 2
H15H H 0.4388 0.4349 1.0127 0.095 Uiso 0.50 1 calc PR A 2
H15I H 0.3348 0.4905 0.9663 0.095 Uiso 0.50 1 calc PR A 2
C16A C 0.3897(6) 0.4815(6) 0.8163(6) 0.046(2) Uani 0.50 1 d P A 2
H16G H 0.4018 0.4459 0.7757 0.069 Uiso 0.50 1 calc PR A 2
H16H H 0.4250 0.5354 0.8025 0.069 Uiso 0.50 1 calc PR A 2
H16I H 0.3187 0.5067 0.8167 0.069 Uiso 0.50 1 calc PR A 2
C17' C 0.6626(2) 0.1779(2) 0.76374(17) 0.0312(6) Uani 1 1 d . . .
C18' C 0.7555(2) 0.1008(2) 0.80266(18) 0.0360(7) Uani 1 1 d . . .
C19' C 0.5846(2) 0.1401(2) 0.72670(19) 0.0462(8) Uani 1 1 d . . .
H19D H 0.5285 0.1931 0.7040 0.069 Uiso 1 1 calc R . .
H19E H 0.5620 0.0890 0.7690 0.069 Uiso 1 1 calc R . .
H19F H 0.6132 0.1138 0.6832 0.069 Uiso 1 1 calc R . .
C20' C 0.6840(3) 0.2682(2) 0.70198(18) 0.0459(8) Uani 1 1 d . . .
H20D H 0.6217 0.3131 0.6806 0.069 Uiso 1 1 calc R . .
H20E H 0.7194 0.2503 0.6570 0.069 Uiso 1 1 calc R . .
H20F H 0.7248 0.2995 0.7285 0.069 Uiso 1 1 calc R . .
C21' C 0.7344(3) -0.0008(2) 0.8343(2) 0.0533(9) Uani 1 1 d . . .
H21D H 0.7957 -0.0463 0.8577 0.080 Uiso 1 1 calc R . .
H21E H 0.7085 -0.0191 0.7892 0.080 Uiso 1 1 calc R . .
H21F H 0.6855 -0.0023 0.8763 0.080 Uiso 1 1 calc R . .
C22' C 0.8436(2) 0.1014(3) 0.7485(2) 0.0602(10) Uani 1 1 d . . .
H22D H 0.8992 0.0510 0.7771 0.090 Uiso 1 1 calc R . .
H22E H 0.8627 0.1647 0.7357 0.090 Uiso 1 1 calc R . .
H22F H 0.8256 0.0891 0.6978 0.090 Uiso 1 1 calc R . .
C23' C 0.8621(2) 0.4033(2) 0.83083(18) 0.0339(7) Uani 1 1 d . . .
C24' C 0.9360(2) 0.3461(2) 0.90373(19) 0.0381(7) Uani 1 1 d . . .
C25' C 0.8192(3) 0.5070(2) 0.8299(2) 0.0503(9) Uani 1 1 d . . .
H25D H 0.7734 0.5382 0.7823 0.075 Uiso 1 1 calc R . .
H25E H 0.8729 0.5426 0.8271 0.075 Uiso 1 1 calc R . .
H25F H 0.7836 0.5067 0.8798 0.075 Uiso 1 1 calc R . .
C26' C 0.8991(2) 0.4019(2) 0.74740(18) 0.0450(8) Uani 1 1 d . . .
H26D H 0.8477 0.4398 0.7054 0.068 Uiso 1 1 calc R . .
H26E H 0.9149 0.3350 0.7449 0.068 Uiso 1 1 calc R . .
H26F H 0.9586 0.4301 0.7380 0.068 Uiso 1 1 calc R . .
C27' C 1.0033(2) 0.2580(2) 0.8893(2) 0.0502(9) Uani 1 1 d . . .
H27D H 1.0481 0.2249 0.9373 0.075 Uiso 1 1 calc R . .
H27E H 1.0420 0.2788 0.8415 0.075 Uiso 1 1 calc R . .
H27F H 0.9631 0.2137 0.8800 0.075 Uiso 1 1 calc R . .
C28' C 0.9957(3) 0.4068(3) 0.9342(2) 0.0563(10) Uani 1 1 d . . .
H28D H 1.0403 0.3650 0.9800 0.084 Uiso 1 1 calc R . .
H28E H 0.9508 0.4562 0.9522 0.084 Uiso 1 1 calc R . .
H28F H 1.0346 0.4382 0.8900 0.084 Uiso 1 1 calc R . .

loop_
_atom_site_aniso_label
_atom_site_aniso_U_11
_atom_site_aniso_U_22
_atom_site_aniso_U_33
_atom_site_aniso_U_23
_atom_site_aniso_U_13
_atom_site_aniso_U_12
Rh1 0.02218(12) 0.02195(12) 0.02349(12) -0.00836(9) 0.00048(8) -0.00365(8)
O1 0.0235(10) 0.0345(11) 0.0378(11) -0.0174(9) 0.0011(8) -0.0085(8)
O2 0.0261(10) 0.0277(10) 0.0310(10) -0.0117(8) -0.0024(8) -0.0065(8)
O3 0.0302(10) 0.0321(11) 0.0242(9) -0.0036(8) -0.0011(8) -0.0017(8)
O4 0.0317(11) 0.0469(13) 0.0250(10) -0.0060(9) -0.0028(8) 0.0045(9)
O5 0.0237(10) 0.0285(10) 0.0379(11) -0.0148(9) -0.0006(8) -0.0010(7)
O6 0.0217(10) 0.0341(12) 0.0776(16) -0.0289(11) -0.0025(10) -0.0006(8)
B1 0.0264(16) 0.0260(16) 0.0233(15) -0.0057(13) -0.0016(12) -0.0038(12)
B2 0.0270(16) 0.0256(16) 0.0285(16) -0.0093(13) 0.0008(13) -0.0065(12)
B3 0.0243(16) 0.0245(16) 0.0282(16) -0.0062(13) -0.0014(12) -0.0019(12)
C1 0.0383(16) 0.0206(14) 0.0333(15) -0.0125(12) 0.0045(12) -0.0063(11)
C2 0.0316(15) 0.0291(15) 0.0395(16) -0.0218(13) 0.0060(12) -0.0085(11)
C3 0.0329(15) 0.0318(16) 0.0297(15) -0.0175(13) -0.0030(12) -0.0050(12)
C4 0.0347(16) 0.0274(15) 0.0305(15) -0.0169(12) 0.0061(12) -0.0077(11)
C5 0.0286(15) 0.0274(15) 0.0363(15) -0.0164(13) 0.0025(12) -0.0032(11)
C6 0.059(2) 0.0259(16) 0.0438(18) -0.0115(14) 0.0031(16) -0.0038(14)
C7 0.0384(18) 0.0436(19) 0.067(2) -0.0311(17) 0.0132(16) -0.0141(14)
C8 0.049(2) 0.0434(19) 0.0395(18) -0.0197(15) -0.0145(15) -0.0015(15)
C9 0.0499(19) 0.0408(18) 0.0387(17) -0.0168(15) 0.0158(14) -0.0164(14)
C10 0.0362(18) 0.0386(18) 0.069(2) -0.0305(17) -0.0029(16) 0.0025(13)
C11 0.0225(14) 0.0333(16) 0.0350(15) -0.0116(13) -0.0026(11) -0.0064(11)
C12 0.0237(14) 0.0313(15) 0.0390(16) -0.0128(13) -0.0056(12) -0.0082(11)
C13 0.0310(16) 0.0396(18) 0.053(2) -0.0130(16) -0.0081(14) -0.0002(13)
C14 0.0291(16) 0.053(2) 0.056(2) -0.0200(17) 0.0076(15) -0.0168(14)
C15 0.0406(18) 0.0273(16) 0.055(2) -0.0083(15) -0.0056(15) -0.0078(13)
C16 0.0349(17) 0.0458(19) 0.0478(19) -0.0227(16) -0.0032(14) -0.0127(14)
C17 0.0347(16) 0.0330(16) 0.0262(14) -0.0040(12) -0.0019(12) -0.0058(12)
C18 0.0333(16) 0.0365(17) 0.0259(14) -0.0081(13) -0.0018(12) -0.0038(12)
C19 0.0317(18) 0.080(3) 0.0396(18) -0.0038(18) -0.0093(14) -0.0058(16)
C20 0.074(2) 0.0336(18) 0.0362(17) 0.0004(15) 0.0023(16) -0.0084(16)
C21 0.082(3) 0.041(2) 0.0368(18) -0.0130(16) 0.0047(17) -0.0178(18)
C22 0.0428(19) 0.057(2) 0.0330(16) -0.0115(16) 0.0072(14) -0.0110(15)
C23 0.0258(15) 0.0319(16) 0.0398(16) -0.0116(13) -0.0005(12) 0.0011(11)
C24 0.0238(16) 0.0355(18) 0.077(2) -0.0274(17) -0.0060(15) 0.0039(12)
C25 0.0332(17) 0.0376(18) 0.053(2) -0.0186(15) 0.0012(14) 0.0001(13)
C26 0.0383(19) 0.061(2) 0.051(2) -0.0046(18) 0.0127(16) 0.0123(16)
C27 0.0271(19) 0.052(2) 0.164(5) -0.052(3) 0.006(2) -0.0071(16)
C28 0.051(2) 0.071(3) 0.062(2) -0.029(2) -0.0287(19) 0.0196(19)
Rh1' 0.02977(13) 0.02368(12) 0.02326(12) -0.00735(9) 0.00006(9) -0.00649(9)
O1' 0.0310(11) 0.0356(12) 0.0546(13) 0.0034(10) 0.0019(10) -0.0060(9)
O2' 0.0285(11) 0.0291(11) 0.0499(12) -0.0017(10) 0.0011(9) -0.0024(8)
O3' 0.0317(11) 0.0391(12) 0.0326(11) -0.0147(9) -0.0051(9) -0.0011(9)
O4' 0.0319(11) 0.0352(11) 0.0319(10) -0.0172(9) -0.0028(8) -0.0011(8)
O5' 0.0312(10) 0.0309(11) 0.0288(10) -0.0077(8) 0.0013(8) -0.0095(8)
O6' 0.0320(11) 0.0401(12) 0.0330(11) -0.0121(9) 0.0006(8) -0.0126(9)
B1' 0.0293(17) 0.0312(18) 0.0340(17) -0.0122(15) 0.0059(14) -0.0043(13)
B2' 0.0310(17) 0.0268(16) 0.0246(15) -0.0076(13) 0.0014(13) -0.0100(12)
B3' 0.0346(18) 0.0220(16) 0.0320(17) -0.0111(14) 0.0068(14) -0.0076(13)
C1' 0.057(2) 0.0221(15) 0.0234(14) 0.0007(12) -0.0083(13) -0.0092(13)
C2' 0.0362(16) 0.0296(16) 0.0252(14) -0.0027(12) -0.0045(12) -0.0039(12)
C3' 0.0358(16) 0.0322(15) 0.0228(13) -0.0062(12) -0.0023(12) -0.0089(12)
C4' 0.0390(17) 0.0363(17) 0.0202(13) -0.0037(12) 0.0001(12) -0.0102(13)
C5' 0.0420(18) 0.0357(17) 0.0268(15) 0.0053(13) -0.0084(13) -0.0181(13)
C6' 0.096(3) 0.0240(17) 0.0427(19) -0.0048(15) -0.0161(19) -0.0002(17)
C7' 0.0435(19) 0.044(2) 0.0469(19) 0.0006(16) 0.0031(15) 0.0028(15)
C8' 0.050(2) 0.0404(18) 0.0360(17) -0.0112(14) -0.0083(14) -0.0148(14)
C9' 0.0410(19) 0.065(2) 0.0330(17) -0.0081(16) 0.0097(14) -0.0065(16)
C10' 0.067(2) 0.052(2) 0.049(2) 0.0118(17) -0.0235(18) -0.0359(18)
C11' 0.0290(17) 0.048(2) 0.0457(19) 0.0024(16) -0.0062(14) -0.0054(14)
C12' 0.027(3) 0.035(4) 0.025(3) -0.008(3) -0.001(3) -0.001(2)
C13' 0.049(5) 0.064(5) 0.042(4) 0.003(4) 0.012(3) 0.013(4)
C14' 0.032(4) 0.054(5) 0.106(7) 0.003(5) -0.010(4) -0.012(3)
C15' 0.035(3) 0.064(5) 0.033(3) -0.020(3) -0.011(3) 0.007(3)
C16' 0.047(4) 0.035(5) 0.047(6) -0.011(3) 0.013(4) 0.006(3)
C12A 0.033(4) 0.036(4) 0.034(4) -0.006(3) -0.001(3) 0.007(3)
C13A 0.034(4) 0.099(7) 0.065(5) 0.003(5) 0.017(4) 0.000(4)
C14A 0.042(4) 0.066(5) 0.083(6) -0.027(5) -0.029(4) 0.005(4)
C15A 0.056(5) 0.070(5) 0.065(5) -0.035(4) -0.004(4) 0.010(4)
C16A 0.026(4) 0.045(6) 0.050(6) 0.004(4) -0.006(4) 0.004(4)
C17' 0.0351(16) 0.0326(16) 0.0278(14) -0.0116(12) -0.0006(12) -0.0067(12)
C18' 0.0378(17) 0.0398(17) 0.0352(16) -0.0219(14) 0.0002(13) -0.0021(13)
C19' 0.050(2) 0.057(2) 0.0402(18) -0.0200(17) -0.0036(15) -0.0226(16)
C20' 0.065(2) 0.045(2) 0.0305(16) -0.0081(15) -0.0017(15) -0.0197(16)
C21' 0.092(3) 0.0299(18) 0.0406(19) -0.0163(15) -0.0084(18) -0.0085(17)
C22' 0.042(2) 0.090(3) 0.055(2) -0.041(2) 0.0070(17) 0.0003(19)
C23' 0.0347(16) 0.0318(16) 0.0399(16) -0.0130(14) 0.0060(13) -0.0142(12)
C24' 0.0337(16) 0.0442(19) 0.0392(17) -0.0108(15) 0.0019(13) -0.0163(13)
C25' 0.053(2) 0.0372(19) 0.063(2) -0.0145(17) 0.0080(17) -0.0159(15)
C26' 0.0434(19) 0.054(2) 0.0392(17) -0.0099(16) 0.0088(14) -0.0203(15)
C27' 0.0345(18) 0.057(2) 0.052(2) -0.0083(18) 0.0055(15) -0.0018(15)
C28' 0.052(2) 0.068(3) 0.057(2) -0.018(2) -0.0003(18) -0.0311(18)
